data_4113483
loop_
_publ_author_name
'Paul A. Vecchi'
'Arkady Ellern'
'Robert J. Angelici'

_publ_section_title
;
 Synthetic, Structural and Binding Studies of the
 4,6-Dimethyldibenzothiophene Complex
 [(\h5-C5Me5)Ru(CO)2(\h1(S)-4,6-Me2DBT)]BF4: Toward an Understanding of
 Deep Hydrodesulfurization
;
_journal_name_full 'Journal of the American Chemical Society'
_journal_page_first 2064
_journal_page_last 2065
_journal_paper_doi 10.1021/ja029230z
_journal_volume 125
_journal_year 2003
_chemical_formula_sum 'C25 H25 B F4 O2 Ru S'
_chemical_formula_weight 577.39
_chemical_name_systematic
; 
 ? 
;
_space_group_IT_number 14
_symmetry_cell_setting monoclinic
_symmetry_space_group_name_Hall '-P 2ybc'
_symmetry_space_group_name_H-M 'P 1 21/c 1'
_atom_sites_solution_hydrogens geom
_atom_sites_solution_primary direct
_atom_sites_solution_secondary difmap
_audit_creation_method SHELXL-97
_cell_angle_alpha 90.00
_cell_angle_beta 106.583(4)
_cell_angle_gamma 90.00
_cell_formula_units_Z 8
_cell_length_a 28.147(5)
_cell_length_b 10.726(2)
_cell_length_c 16.723(3)
_cell_measurement_reflns_used 917
_cell_measurement_temperature 173(2)
_cell_measurement_theta_max 27.47
_cell_measurement_theta_min 2.28
_cell_volume 4838.8(15)
_computing_cell_refinement 'Bruker SMART'
_computing_data_collection 'Bruker SMART'
_computing_data_reduction 'Bruker SAINT'
_computing_molecular_graphics 'Bruker SHELXTL'
_computing_publication_material 'Bruker SHELXTL'
_computing_structure_refinement 'SHELXL-97 (Sheldrick, 1997)'
_computing_structure_solution 'SHELXS-97 (Sheldrick, 1990)'
_diffrn_ambient_temperature 173(2)
_diffrn_measured_fraction_theta_full 0.972
_diffrn_measured_fraction_theta_max 0.972
_diffrn_measurement_device_type 'CCD area detector'
_diffrn_measurement_method 'phi and omega scans'
_diffrn_radiation_monochromator graphite
_diffrn_radiation_source 'fine-focus sealed tube'
_diffrn_radiation_type MoK\a
_diffrn_radiation_wavelength 0.71073
_diffrn_reflns_av_R_equivalents 0.0440
_diffrn_reflns_av_sigmaI/netI 0.0575
_diffrn_reflns_limit_h_max 34
_diffrn_reflns_limit_h_min -35
_diffrn_reflns_limit_k_max 13
_diffrn_reflns_limit_k_min -12
_diffrn_reflns_limit_l_max 19
_diffrn_reflns_limit_l_min -19
_diffrn_reflns_number 25541
_diffrn_reflns_theta_full 26.37
_diffrn_reflns_theta_max 26.37
_diffrn_reflns_theta_min 1.51
_exptl_absorpt_coefficient_mu 0.786
_exptl_absorpt_correction_T_max 0.87
_exptl_absorpt_correction_T_min 0.70
_exptl_absorpt_correction_type empirical
_exptl_crystal_colour yellow
_exptl_crystal_density_diffrn 1.585
_exptl_crystal_density_meas 0
_exptl_crystal_description plate
_exptl_crystal_F_000 2336
_exptl_crystal_size_max 0.40
_exptl_crystal_size_mid 0.40
_exptl_crystal_size_min 0.20
_refine_diff_density_max 0.599
_refine_diff_density_min -0.559
_refine_diff_density_rms 0.078
_refine_ls_extinction_method none
_refine_ls_goodness_of_fit_ref 0.984
_refine_ls_hydrogen_treatment mixed
_refine_ls_matrix_type full
_refine_ls_number_parameters 613
_refine_ls_number_reflns 9628
_refine_ls_number_restraints 0
_refine_ls_restrained_S_all 0.984
_refine_ls_R_factor_all 0.0585
_refine_ls_R_factor_gt 0.0348
_refine_ls_shift/su_max 0.001
_refine_ls_shift/su_mean 0.000
_refine_ls_structure_factor_coef Fsqd
_refine_ls_weighting_details 'calc w=1/[\s^2^(Fo^2^)+(0.0404P)^2^+0.0000P] where P=(Fo^2^+2Fc^2^)/3'
_refine_ls_weighting_scheme calc
_refine_ls_wR_factor_gt 0.0794
_refine_ls_wR_factor_ref 0.0858
_reflns_number_gt 6834
_reflns_number_total 9628
_reflns_threshold_expression >2sigma(I)
_cod_data_source_file ja029230z-3_s1_2.cif
_cod_data_source_block ang58
_cod_original_cell_volume 4838.7(16)
_cod_database_code 4113483

loop_
_symmetry_equiv_pos_as_xyz
'x, y, z'
'-x, y+1/2, -z+1/2'
'-x, -y, -z'
'x, -y-1/2, z-1/2'

loop_
_atom_site_label
_atom_site_type_symbol
_atom_site_fract_x
_atom_site_fract_y
_atom_site_fract_z
_atom_site_U_iso_or_equiv
_atom_site_adp_type
_atom_site_occupancy
_atom_site_symmetry_multiplicity
_atom_site_calc_flag
_atom_site_refinement_flags
Ru1 Ru 0.375620(9) 0.73439(2) 0.375756(17) 0.02095(8) Uani 1 1 d .
S1 S 0.43572(3) 0.89899(7) 0.40992(5) 0.02152(18) Uani 1 1 d .
C1 C 0.57605(13) 0.8015(3) 0.4510(3) 0.0360(10) Uani 1 1 d .
H1 H 0.5992 0.8012 0.4192 0.043 Uiso 1 1 calc R
C2 C 0.58995(14) 0.7622(3) 0.5331(3) 0.0373(10) Uani 1 1 d .
H2 H 0.6228 0.7334 0.5573 0.045 Uiso 1 1 calc R
C3 C 0.55731(14) 0.7639(3) 0.5808(2) 0.0330(9) Uani 1 1 d .
H3 H 0.5684 0.7382 0.6374 0.040 Uiso 1 1 calc R
C4 C 0.50825(12) 0.8024(3) 0.5475(2) 0.0268(8) Uani 1 1 d .
C6 C 0.42889(14) 0.9938(3) 0.2505(2) 0.0328(9) Uani 1 1 d .
H6 H 0.3957 1.0190 0.2445 0.039 Uiso 1 1 calc R
C7 C 0.45155(15) 1.0169(3) 0.1886(2) 0.0398(10) Uani 1 1 d .
H7 H 0.4338 1.0595 0.1393 0.048 Uiso 1 1 calc R
C8 C 0.49990(15) 0.9783(3) 0.1979(2) 0.0400(10) Uani 1 1 d .
H8 H 0.5144 0.9931 0.1539 0.048 Uiso 1 1 calc R
C9 C 0.52734(14) 0.9190(3) 0.2692(2) 0.0345(9) Uani 1 1 d .
H9 H 0.5607 0.8949 0.2752 0.041 Uiso 1 1 calc R
C10 C 0.50497(12) 0.8949(3) 0.3331(2) 0.0266(8) Uani 1 1 d .
C11 C 0.52785(12) 0.8411(3) 0.4159(2) 0.0254(8) Uani 1 1 d .
C12 C 0.45652(12) 0.9323(3) 0.3217(2) 0.0235(7) Uani 1 1 d .
C13 C 0.49485(11) 0.8400(3) 0.4649(2) 0.0215(7) Uani 1 1 d .
C14 C 0.47263(13) 0.8076(3) 0.5993(2) 0.0319(8) Uani 1 1 d .
H141 H 0.4403 0.8370 0.5648 0.048 Uiso 1 1 calc R
H142 H 0.4853 0.8649 0.6462 0.048 Uiso 1 1 calc R
H143 H 0.4690 0.7241 0.6207 0.048 Uiso 1 1 calc R
C17 C 0.39111(12) 0.6916(3) 0.2760(2) 0.0270(8) Uani 1 1 d .
C18 C 0.41896(13) 0.6103(3) 0.4387(2) 0.0262(8) Uani 1 1 d .
C19 C 0.32036(12) 0.7059(3) 0.4477(2) 0.0287(8) Uani 1 1 d .
C20 C 0.30293(13) 0.6505(4) 0.3660(2) 0.0365(9) Uani 1 1 d .
C21 C 0.29543(13) 0.7517(4) 0.3069(2) 0.0392(10) Uani 1 1 d .
C22 C 0.31051(12) 0.8639(4) 0.3501(2) 0.0328(9) Uani 1 1 d .
C23 C 0.32519(11) 0.8349(3) 0.4376(2) 0.0266(8) Uani 1 1 d .
C24 C 0.32760(15) 0.6394(4) 0.5289(2) 0.0483(11) Uani 1 1 d .
H241 H 0.2968 0.6422 0.5450 0.072 Uiso 1 1 calc R
H242 H 0.3542 0.6800 0.5720 0.072 Uiso 1 1 calc R
H243 H 0.3366 0.5524 0.5229 0.072 Uiso 1 1 calc R
C25 C 0.28728(17) 0.5187(4) 0.3472(3) 0.0697(16) Uani 1 1 d .
H251 H 0.2527 0.5091 0.3472 0.105 Uiso 1 1 calc R
H252 H 0.3083 0.4640 0.3897 0.105 Uiso 1 1 calc R
H253 H 0.2905 0.4960 0.2922 0.105 Uiso 1 1 calc R
C26 C 0.27209(16) 0.7367(5) 0.2146(3) 0.0714(17) Uani 1 1 d .
H261 H 0.2362 0.7496 0.2016 0.107 Uiso 1 1 calc R
H262 H 0.2787 0.6526 0.1976 0.107 Uiso 1 1 calc R
H263 H 0.2862 0.7983 0.1845 0.107 Uiso 1 1 calc R
C27 C 0.30567(14) 0.9945(4) 0.3152(3) 0.0538(12) Uani 1 1 d .
H271 H 0.2725 1.0268 0.3113 0.081 Uiso 1 1 calc R
H272 H 0.3107 0.9934 0.2596 0.081 Uiso 1 1 calc R
H273 H 0.3307 1.0483 0.3522 0.081 Uiso 1 1 calc R
C28 C 0.33837(14) 0.9310(3) 0.5059(2) 0.0418(10) Uani 1 1 d .
H281 H 0.3083 0.9574 0.5196 0.063 Uiso 1 1 calc R
H282 H 0.3536 1.0032 0.4871 0.063 Uiso 1 1 calc R
H283 H 0.3618 0.8949 0.5555 0.063 Uiso 1 1 calc R
O1 O 0.39729(10) 0.6654(3) 0.21382(16) 0.0454(7) Uani 1 1 d .
O2 O 0.44277(10) 0.5337(2) 0.47726(16) 0.0400(7) Uani 1 1 d .
Ru1A Ru 0.123651(9) 0.22542(2) 0.495899(16) 0.01907(8) Uani 1 1 d .
S1A S 0.06660(3) 0.39707(7) 0.47694(5) 0.02278(19) Uani 1 1 d .
C1A C -0.02026(15) 0.4369(4) 0.2457(2) 0.0415(10) Uani 1 1 d .
H1A H -0.0533 0.4146 0.2163 0.050 Uiso 1 1 calc R
C2A C 0.00925(17) 0.4985(4) 0.2060(3) 0.0496(12) Uani 1 1 d .
H2A H -0.0038 0.5183 0.1486 0.060 Uiso 1 1 calc R
C3A C 0.05763(16) 0.5329(4) 0.2474(3) 0.0461(11) Uani 1 1 d .
H3A H 0.0768 0.5772 0.2183 0.055 Uiso 1 1 calc R
C4A C 0.07781(14) 0.5030(3) 0.3300(2) 0.0349(9) Uani 1 1 d .
H4A H 0.1110 0.5252 0.3588 0.042 Uiso 1 1 calc R
C6A C -0.00956(13) 0.3009(3) 0.5365(2) 0.0296(9) Uani 1 1 d .
C7A C -0.05946(15) 0.2656(3) 0.5183(3) 0.0404(10) Uani 1 1 d .
H7A H -0.0721 0.2365 0.5618 0.049 Uiso 1 1 calc R
C8A C -0.09043(14) 0.2726(3) 0.4378(3) 0.0436(11) Uani 1 1 d .
H8A H -0.1240 0.2473 0.4274 0.052 Uiso 1 1 calc R
C9A C -0.07453(14) 0.3147(3) 0.3722(3) 0.0383(10) Uani 1 1 d .
H9A H -0.0967 0.3186 0.3174 0.046 Uiso 1 1 calc R
C10A C -0.02524(12) 0.3515(3) 0.3876(2) 0.0282(8) Uani 1 1 d .
C11A C -0.00050(12) 0.4073(3) 0.3310(2) 0.0271(8) Uani 1 1 d .
C12A C 0.00572(12) 0.3424(3) 0.4692(2) 0.0241(8) Uani 1 1 d .
C13A C 0.04837(13) 0.4397(3) 0.3700(2) 0.0282(8) Uani 1 1 d .
C16A C 0.02464(14) 0.2979(3) 0.6236(2) 0.0380(10) Uani 1 1 d .
H164 H 0.0577 0.3257 0.6231 0.057 Uiso 1 1 calc R
H165 H 0.0266 0.2127 0.6454 0.057 Uiso 1 1 calc R
H166 H 0.0119 0.3535 0.6593 0.057 Uiso 1 1 calc R
C17A C 0.10798(12) 0.1923(3) 0.3798(2) 0.0275(8) Uani 1 1 d .
C18A C 0.07831(11) 0.1031(3) 0.5123(2) 0.0240(7) Uani 1 1 d .
C19A C 0.17691(12) 0.1859(3) 0.6215(2) 0.0305(8) Uani 1 1 d .
C20A C 0.17604(12) 0.3163(3) 0.6083(2) 0.0313(8) Uani 1 1 d .
C21A C 0.19250(12) 0.3397(3) 0.5358(2) 0.0317(9) Uani 1 1 d .
C22A C 0.20462(12) 0.2240(3) 0.5064(2) 0.0296(8) Uani 1 1 d .
C23A C 0.19311(12) 0.1272(3) 0.5566(2) 0.0299(8) Uani 1 1 d .
C24A C 0.16505(15) 0.4143(4) 0.6646(3) 0.0511(12) Uani 1 1 d .
H244 H 0.1955 0.4352 0.7081 0.077 Uiso 1 1 calc R
H245 H 0.1403 0.3826 0.6904 0.077 Uiso 1 1 calc R
H246 H 0.1522 0.4891 0.6319 0.077 Uiso 1 1 calc R
C25A C 0.20242(15) 0.4682(4) 0.5080(3) 0.0584(13) Uani 1 1 d .
H254 H 0.2365 0.4926 0.5372 0.088 Uiso 1 1 calc R
H255 H 0.1793 0.5276 0.5211 0.088 Uiso 1 1 calc R
H256 H 0.1979 0.4679 0.4477 0.088 Uiso 1 1 calc R
C26A C 0.22743(15) 0.2052(4) 0.4364(3) 0.0540(12) Uani 1 1 d .
H264 H 0.2636 0.2091 0.4583 0.081 Uiso 1 1 calc R
H265 H 0.2159 0.2707 0.3945 0.081 Uiso 1 1 calc R
H266 H 0.2177 0.1235 0.4107 0.081 Uiso 1 1 calc R
C27A C 0.20407(15) -0.0073(3) 0.5512(3) 0.0520(12) Uani 1 1 d .
H274 H 0.2381 -0.0244 0.5849 0.078 Uiso 1 1 calc R
H275 H 0.2005 -0.0296 0.4930 0.078 Uiso 1 1 calc R
H276 H 0.1809 -0.0567 0.5722 0.078 Uiso 1 1 calc R
C28A C 0.16733(15) 0.1217(4) 0.6948(2) 0.0552(13) Uani 1 1 d .
H284 H 0.1981 0.1186 0.7408 0.083 Uiso 1 1 calc R
H285 H 0.1556 0.0368 0.6790 0.083 Uiso 1 1 calc R
H286 H 0.1421 0.1679 0.7127 0.083 Uiso 1 1 calc R
O1A O 0.10059(10) 0.1706(3) 0.31094(17) 0.0475(7) Uani 1 1 d .
O2A O 0.05442(9) 0.0264(2) 0.52703(16) 0.0379(6) Uani 1 1 d .
B1 B 0.17663(17) 0.7811(5) 0.3519(4) 0.0488(13) Uani 1 1 d .
B2 B 0.67914(18) 0.7296(5) 0.8208(4) 0.0521(14) Uani 1 1 d .
F1 F 0.17290(12) 0.6912(4) 0.2924(2) 0.1217(14) Uani 1 1 d .
F2 F 0.19828(11) 0.8843(3) 0.3320(2) 0.1061(12) Uani 1 1 d .
F3 F 0.20653(12) 0.7380(3) 0.4255(2) 0.0870(10) Uani 1 1 d .
F4 F 0.13092(9) 0.8104(3) 0.35946(19) 0.0804(9) Uani 1 1 d .
F5 F 0.71515(10) 0.7377(3) 0.78246(19) 0.0777(9) Uani 1 1 d .
F6 F 0.68304(15) 0.8368(4) 0.8688(3) 0.1464(17) Uani 1 1 d .
F7 F 0.68613(13) 0.6326(4) 0.8700(3) 0.1469(18) Uani 1 1 d .
F8 F 0.63376(10) 0.7333(3) 0.7670(2) 0.1005(12) Uani 1 1 d .

loop_
_atom_site_aniso_label
_atom_site_aniso_U_11
_atom_site_aniso_U_22
_atom_site_aniso_U_33
_atom_site_aniso_U_23
_atom_site_aniso_U_13
_atom_site_aniso_U_12
Ru1 0.01957(14) 0.02496(15) 0.01931(17) -0.00461(11) 0.00711(11) -0.00474(10)
S1 0.0209(4) 0.0206(4) 0.0231(5) 0.0001(3) 0.0065(4) -0.0021(3)
C1 0.028(2) 0.0236(19) 0.060(3) -0.0115(18) 0.019(2) -0.0055(15)
C2 0.0259(19) 0.0251(19) 0.054(3) -0.0026(18) -0.0004(19) 0.0014(15)
C3 0.037(2) 0.0209(18) 0.033(2) -0.0009(16) -0.0031(17) -0.0048(15)
C4 0.0303(19) 0.0196(17) 0.027(2) -0.0035(15) 0.0033(16) -0.0072(14)
C6 0.040(2) 0.0281(19) 0.028(2) 0.0002(16) 0.0074(18) -0.0076(16)
C7 0.058(3) 0.033(2) 0.028(2) -0.0011(17) 0.013(2) -0.0127(19)
C8 0.063(3) 0.038(2) 0.028(2) -0.0078(18) 0.026(2) -0.020(2)
C9 0.040(2) 0.033(2) 0.039(3) -0.0133(18) 0.0236(19) -0.0136(17)
C10 0.0331(19) 0.0215(17) 0.028(2) -0.0079(15) 0.0130(17) -0.0091(14)
C11 0.0254(18) 0.0179(17) 0.034(2) -0.0092(15) 0.0096(16) -0.0072(13)
C12 0.0298(18) 0.0198(16) 0.024(2) -0.0038(14) 0.0120(16) -0.0088(14)
C13 0.0192(16) 0.0166(16) 0.026(2) -0.0037(14) 0.0028(15) -0.0048(12)
C14 0.041(2) 0.0267(19) 0.026(2) -0.0004(15) 0.0062(17) -0.0053(16)
C17 0.0243(18) 0.0304(19) 0.026(2) -0.0010(16) 0.0071(16) -0.0001(14)
C18 0.0324(19) 0.0245(18) 0.024(2) -0.0074(16) 0.0124(16) -0.0087(15)
C19 0.0237(18) 0.036(2) 0.029(2) -0.0053(16) 0.0127(16) -0.0090(15)
C20 0.027(2) 0.045(2) 0.042(3) -0.0176(19) 0.0170(18) -0.0153(16)
C21 0.0169(17) 0.078(3) 0.022(2) -0.013(2) 0.0044(15) -0.0101(17)
C22 0.0176(18) 0.050(2) 0.032(2) 0.0027(18) 0.0080(16) 0.0036(16)
C23 0.0174(17) 0.037(2) 0.028(2) -0.0085(16) 0.0099(15) -0.0031(14)
C24 0.054(3) 0.053(3) 0.045(3) 0.009(2) 0.026(2) -0.014(2)
C25 0.064(3) 0.062(3) 0.094(4) -0.046(3) 0.040(3) -0.044(3)
C26 0.028(2) 0.149(5) 0.032(3) -0.021(3) 0.001(2) -0.014(3)
C27 0.037(2) 0.068(3) 0.060(3) 0.025(2) 0.020(2) 0.021(2)
C28 0.041(2) 0.044(2) 0.045(3) -0.020(2) 0.020(2) -0.0051(18)
O1 0.0516(18) 0.0595(19) 0.0289(17) -0.0078(14) 0.0176(14) 0.0069(14)
O2 0.0506(17) 0.0271(14) 0.0419(18) 0.0027(13) 0.0127(14) 0.0065(12)
Ru1A 0.01739(13) 0.02002(13) 0.01912(16) 0.00141(11) 0.00409(11) 0.00025(10)
S1A 0.0247(4) 0.0203(4) 0.0231(5) 0.0026(3) 0.0065(4) 0.0016(3)
C1A 0.048(2) 0.042(2) 0.026(2) -0.0055(18) -0.0016(19) 0.0221(19)
C2A 0.075(3) 0.047(3) 0.029(3) 0.009(2) 0.018(2) 0.032(2)
C3A 0.062(3) 0.039(2) 0.046(3) 0.018(2) 0.031(2) 0.022(2)
C4A 0.040(2) 0.030(2) 0.039(3) 0.0121(17) 0.0174(19) 0.0119(16)
C6A 0.034(2) 0.0168(17) 0.043(3) -0.0002(15) 0.0201(18) 0.0059(14)
C7A 0.042(2) 0.0210(18) 0.068(3) 0.0000(19) 0.033(2) 0.0006(16)
C8A 0.027(2) 0.0239(19) 0.080(4) -0.011(2) 0.015(2) -0.0028(16)
C9A 0.035(2) 0.0279(19) 0.048(3) -0.0099(18) 0.005(2) 0.0036(16)
C10A 0.0282(19) 0.0205(17) 0.033(2) -0.0077(15) 0.0031(17) 0.0057(14)
C11A 0.032(2) 0.0234(17) 0.024(2) -0.0028(15) 0.0046(16) 0.0106(14)
C12A 0.0226(17) 0.0144(16) 0.037(2) -0.0007(14) 0.0114(16) 0.0039(13)
C13A 0.036(2) 0.0222(17) 0.025(2) 0.0035(15) 0.0071(17) 0.0124(15)
C16A 0.052(2) 0.029(2) 0.039(3) 0.0068(17) 0.023(2) 0.0125(17)
C17A 0.0252(18) 0.0315(19) 0.026(2) 0.0010(16) 0.0074(16) 0.0020(14)
C18A 0.0197(17) 0.0235(18) 0.026(2) -0.0024(15) 0.0023(15) 0.0049(14)
C19A 0.0168(17) 0.046(2) 0.025(2) 0.0063(17) 0.0005(15) 0.0019(15)
C20A 0.0205(18) 0.043(2) 0.026(2) -0.0092(17) -0.0004(16) -0.0026(15)
C21A 0.0188(18) 0.034(2) 0.038(2) 0.0057(17) 0.0013(17) -0.0033(14)
C22A 0.0188(17) 0.044(2) 0.024(2) 0.0018(17) 0.0038(15) -0.0008(15)
C23A 0.0186(17) 0.035(2) 0.032(2) 0.0052(17) 0.0013(16) 0.0065(14)
C24A 0.049(3) 0.058(3) 0.039(3) -0.024(2) -0.001(2) -0.005(2)
C25A 0.044(3) 0.048(3) 0.076(4) 0.012(2) 0.007(2) -0.021(2)
C26A 0.032(2) 0.090(3) 0.047(3) 0.005(2) 0.023(2) 0.008(2)
C27A 0.042(2) 0.037(2) 0.074(3) 0.010(2) 0.012(2) 0.0147(19)
C28A 0.041(2) 0.087(3) 0.033(3) 0.031(2) 0.003(2) 0.005(2)
O1A 0.0550(19) 0.0625(19) 0.0249(17) -0.0073(14) 0.0112(14) -0.0084(15)
O2A 0.0377(15) 0.0267(13) 0.0510(18) 0.0005(12) 0.0155(13) -0.0090(11)
B1 0.028(2) 0.067(3) 0.052(4) 0.008(3) 0.012(2) -0.001(2)
B2 0.031(3) 0.068(4) 0.054(4) 0.013(3) 0.005(2) -0.001(2)
F1 0.075(2) 0.171(4) 0.122(3) -0.085(3) 0.033(2) -0.018(2)
F2 0.089(2) 0.080(2) 0.177(4) 0.059(2) 0.082(2) 0.0129(17)
F3 0.087(2) 0.092(2) 0.073(2) 0.0248(17) 0.0097(18) 0.0350(17)
F4 0.0330(14) 0.116(2) 0.099(2) 0.0049(19) 0.0305(15) 0.0061(15)
F5 0.0499(17) 0.102(2) 0.087(2) 0.0099(17) 0.0288(16) -0.0015(15)
F6 0.125(3) 0.179(4) 0.123(3) -0.065(3) 0.016(3) 0.026(3)
F7 0.092(3) 0.159(4) 0.170(4) 0.132(3) 0.006(3) -0.005(2)
F8 0.0355(16) 0.143(3) 0.099(3) 0.034(2) -0.0190(16) -0.0054(16)

loop_
_atom_type_symbol
_atom_type_description
_atom_type_scat_dispersion_real
_atom_type_scat_dispersion_imag
_atom_type_scat_source
C C 0.0033 0.0016 'International Tables Vol C Tables 4.2.6.8 and 6.1.1.4'
H H 0.0000 0.0000 'International Tables Vol C Tables 4.2.6.8 and 6.1.1.4'
B B 0.0013 0.0007 'International Tables Vol C Tables 4.2.6.8 and 6.1.1.4'
O O 0.0106 0.0060 'International Tables Vol C Tables 4.2.6.8 and 6.1.1.4'
F F 0.0171 0.0103 'International Tables Vol C Tables 4.2.6.8 and 6.1.1.4'
S S 0.1246 0.1234 'International Tables Vol C Tables 4.2.6.8 and 6.1.1.4'
Ru Ru -1.2594 0.8363 'International Tables Vol C Tables 4.2.6.8 and 6.1.1.4'

loop_
_geom_angle_atom_site_label_1
_geom_angle_atom_site_label_2
_geom_angle_atom_site_label_3
_geom_angle
C17 Ru1 C18 92.55(14)
C17 Ru1 C20 106.16(14)
C18 Ru1 C20 100.97(15)
C17 Ru1 C21 91.10(14)
C18 Ru1 C21 137.48(15)
C20 Ru1 C21 38.02(14)
C17 Ru1 C22 111.24(14)
C18 Ru1 C22 153.90(13)
C20 Ru1 C22 63.06(14)
C21 Ru1 C22 36.64(13)
C17 Ru1 C19 143.85(13)
C18 Ru1 C19 92.38(13)
C20 Ru1 C19 37.86(13)
C21 Ru1 C19 62.17(13)
C22 Ru1 C19 62.15(13)
C17 Ru1 C23 148.40(14)
C18 Ru1 C23 117.94(14)
C20 Ru1 C23 62.31(13)
C21 Ru1 C23 61.29(13)
C22 Ru1 C23 37.25(12)
C19 Ru1 C23 36.42(12)
C17 Ru1 S1 93.69(10)
C18 Ru1 S1 94.93(10)
C20 Ru1 S1 153.79(10)
C21 Ru1 S1 127.08(11)
C22 Ru1 S1 94.12(10)
C19 Ru1 S1 121.50(9)
C23 Ru1 S1 91.85(9)
C12 S1 C13 91.09(16)
C12 S1 Ru1 109.16(11)
C13 S1 Ru1 110.78(10)
C11 C1 C2 118.7(3)
C3 C2 C1 121.7(3)
C2 C3 C4 121.4(4)
C13 C4 C3 116.1(3)
C13 C4 C14 121.9(3)
C3 C4 C14 121.9(3)
C7 C6 C12 117.5(4)
C6 C7 C8 120.6(4)
C9 C8 C7 121.6(3)
C8 C9 C10 118.7(3)
C12 C10 C9 118.6(3)
C12 C10 C11 113.2(3)
C9 C10 C11 128.0(3)
C1 C11 C13 118.9(3)
C1 C11 C10 129.3(3)
C13 C11 C10 111.6(3)
C10 C12 C6 123.0(3)
C10 C12 S1 112.0(3)
C6 C12 S1 124.9(3)
C4 C13 C11 123.2(3)
C4 C13 S1 124.7(2)
C11 C13 S1 112.0(3)
O1 C17 Ru1 175.7(3)
O2 C18 Ru1 176.5(3)
C23 C19 C20 108.1(3)
C23 C19 C24 125.9(3)
C20 C19 C24 125.8(3)
C23 C19 Ru1 72.26(18)
C20 C19 Ru1 69.42(19)
C24 C19 Ru1 128.1(3)
C19 C20 C21 106.4(3)
C19 C20 C25 126.4(4)
C21 C20 C25 126.4(4)
C19 C20 Ru1 72.73(18)
C21 C20 Ru1 72.16(19)
C25 C20 Ru1 128.2(3)
C22 C21 C20 109.2(3)
C22 C21 C26 126.7(4)
C20 C21 C26 123.9(4)
C22 C21 Ru1 72.2(2)
C20 C21 Ru1 69.8(2)
C26 C21 Ru1 127.0(3)
C21 C22 C23 107.1(3)
C21 C22 C27 128.1(4)
C23 C22 C27 124.3(3)
C21 C22 Ru1 71.2(2)
C23 C22 Ru1 71.85(19)
C27 C22 Ru1 128.9(2)
C19 C23 C22 109.1(3)
C19 C23 C28 126.4(3)
C22 C23 C28 124.2(3)
C19 C23 Ru1 71.33(18)
C22 C23 Ru1 70.89(19)
C28 C23 Ru1 128.7(2)
C17A Ru1A C18A 92.83(14)
C17A Ru1A C23A 107.43(14)
C18A Ru1A C23A 98.49(13)
C17A Ru1A C21A 109.71(14)
C18A Ru1A C21A 153.82(14)
C23A Ru1A C21A 62.78(13)
C17A Ru1A C22A 90.74(13)
C18A Ru1A C22A 133.98(13)
C23A Ru1A C22A 37.62(12)
C21A Ru1A C22A 36.89(12)
C17A Ru1A C19A 145.08(14)
C18A Ru1A C19A 91.79(13)
C23A Ru1A C19A 37.71(12)
C21A Ru1A C19A 62.13(13)
C22A Ru1A C19A 62.08(12)
C17A Ru1A C20A 147.15(14)
C18A Ru1A C20A 118.94(14)
C23A Ru1A C20A 62.47(13)
C21A Ru1A C20A 37.45(13)
C22A Ru1A C20A 61.82(13)
C19A Ru1A C20A 36.67(13)
C17A Ru1A S1A 93.26(10)
C18A Ru1A S1A 95.54(9)
C23A Ru1A S1A 154.25(10)
C21A Ru1A S1A 96.27(9)
C22A Ru1A S1A 130.04(10)
C19A Ru1A S1A 120.69(10)
C20A Ru1A S1A 91.84(9)
C13A S1A C12A 90.94(17)
C13A S1A Ru1A 108.70(11)
C12A S1A Ru1A 110.50(10)
C2A C1A C11A 118.6(4)
C1A C2A C3A 122.1(4)
C4A C3A C2A 120.2(4)
C3A C4A C13A 117.9(4)
C12A C6A C7A 115.7(4)
C12A C6A C16A 122.2(3)
C7A C6A C16A 122.1(3)
C8A C7A C6A 120.8(4)
C9A C8A C7A 122.5(4)
C8A C9A C10A 118.6(4)
C9A C10A C12A 118.1(3)
C9A C10A C11A 129.2(3)
C12A C10A C11A 112.6(3)
C13A C11A C1A 118.1(3)
C13A C11A C10A 113.0(3)
C1A C11A C10A 128.8(3)
C6A C12A C10A 124.3(3)
C6A C12A S1A 124.2(3)
C10A C12A S1A 111.5(2)
C4A C13A C11A 123.1(3)
C4A C13A S1A 125.0(3)
C11A C13A S1A 111.9(3)
O1A C17A Ru1A 177.1(3)
O2A C18A Ru1A 174.4(3)
C20A C19A C23A 108.1(3)
C20A C19A C28A 125.7(4)
C23A C19A C28A 126.0(4)
C20A C19A Ru1A 71.96(19)
C23A C19A Ru1A 69.36(19)
C28A C19A Ru1A 128.7(2)
C19A C20A C21A 108.0(3)
C19A C20A C24A 126.3(3)
C21A C20A C24A 125.5(4)
C19A C20A Ru1A 71.4(2)
C21A C20A Ru1A 70.36(19)
C24A C20A Ru1A 128.6(2)
C22A C21A C20A 107.9(3)
C22A C21A C25A 127.8(4)
C20A C21A C25A 123.5(4)
C22A C21A Ru1A 71.82(19)
C20A C21A Ru1A 72.20(19)
C25A C21A Ru1A 129.3(3)
C21A C22A C23A 108.4(3)
C21A C22A C26A 126.1(3)
C23A C22A C26A 125.5(3)
C21A C22A Ru1A 71.29(18)
C23A C22A Ru1A 69.77(18)
C26A C22A Ru1A 126.4(3)
C22A C23A C19A 107.4(3)
C22A C23A C27A 125.8(3)
C19A C23A C27A 126.1(3)
C22A C23A Ru1A 72.62(18)
C19A C23A Ru1A 72.94(19)
C27A C23A Ru1A 127.7(3)
F2 B1 F3 107.2(4)
F2 B1 F4 109.7(4)
F3 B1 F4 110.5(4)
F2 B1 F1 110.2(4)
F3 B1 F1 108.6(4)
F4 B1 F1 110.6(4)
F7 B2 F8 113.0(4)
F7 B2 F5 110.6(5)
F8 B2 F5 112.4(5)
F7 B2 F6 108.8(5)
F8 B2 F6 105.5(4)
F5 B2 F6 106.0(4)

loop_
_geom_bond_atom_site_label_1
_geom_bond_atom_site_label_2
_geom_bond_distance
Ru1 C17 1.896(4)
Ru1 C18 1.906(4)
Ru1 C20 2.198(3)
Ru1 C21 2.230(4)
Ru1 C22 2.242(3)
Ru1 C19 2.242(3)
Ru1 C23 2.254(3)
Ru1 S1 2.3987(9)
S1 C12 1.771(3)
S1 C13 1.773(3)
C1 C11 1.382(5)
C1 C2 1.382(5)
C2 C3 1.377(5)
C3 C4 1.396(5)
C4 C13 1.385(5)
C4 C14 1.501(5)
C6 C7 1.384(5)
C6 C12 1.389(5)
C7 C8 1.388(5)
C8 C9 1.377(5)
C9 C10 1.412(4)
C10 C12 1.381(4)
C10 C11 1.468(5)
C11 C13 1.402(4)
C17 O1 1.138(4)
C18 O2 1.137(4)
C19 C23 1.405(5)
C19 C20 1.441(5)
C19 C24 1.496(5)
C20 C21 1.443(5)
C20 C25 1.488(5)
C21 C22 1.405(5)
C21 C26 1.504(5)
C22 C23 1.436(5)
C22 C27 1.508(5)
C23 C28 1.505(5)
Ru1A C17A 1.898(4)
Ru1A C18A 1.904(3)
Ru1A C23A 2.198(3)
Ru1A C21A 2.228(3)
Ru1A C22A 2.235(3)
Ru1A C19A 2.245(3)
Ru1A C20A 2.253(3)
Ru1A S1A 2.4038(9)
S1A C13A 1.774(4)
S1A C12A 1.781(3)
C1A C2A 1.371(6)
C1A C11A 1.412(5)
C2A C3A 1.389(6)
C3A C4A 1.374(5)
C4A C13A 1.383(5)
C6A C12A 1.388(5)
C6A C7A 1.401(5)
C6A C16A 1.500(5)
C7A C8A 1.381(6)
C8A C9A 1.374(6)
C9A C10A 1.394(5)
C10A C12A 1.398(5)
C10A C11A 1.455(5)
C11A C13A 1.388(5)
C17A O1A 1.134(4)
C18A O2A 1.134(4)
C19A C20A 1.415(5)
C19A C23A 1.436(5)
C19A C28A 1.496(5)
C20A C21A 1.439(5)
C20A C24A 1.501(5)
C21A C22A 1.412(5)
C21A C25A 1.505(5)
C22A C23A 1.430(5)
C22A C26A 1.500(5)
C23A C27A 1.483(5)
B1 F2 1.350(6)
B1 F3 1.359(6)
B1 F4 1.365(5)
B1 F1 1.368(6)
B2 F7 1.306(6)
B2 F8 1.337(6)
B2 F5 1.348(6)
B2 F6 1.389(7)
